data_2218735
loop_
_publ_author_name
'Zheng, Chang-Ge'
'Zhang, Jie'
'Hong, Jian-Quan'
'Li, Song'

_publ_section_title
<i>catena</i>-Poly[[tris(pyridine-\k<i>N</i>)copper(II)]-\m-tetrafluoroterephthalato-\k^2^<i>O</i>^1^:<i>O</i>^4^]
_journal_coeditor_code HY2139
_journal_issue 7
_journal_name_full 'Acta Crystallographica Section E'
_journal_page_first m965
_journal_paper_doi 10.1107/S1600536808018977
_journal_volume 64
_journal_year 2008
_chemical_formula_iupac '[Cu (C8 F4 O4) (C5 H5 N)3]'
_chemical_formula_moiety 'C23 H15 Cu F4 N3 O4'
_chemical_formula_sum 'C23 H15 Cu F4 N3 O4'
_chemical_formula_weight 536.92
_chemical_name_systematic
;
catena-Poly[[tris(pyridine-\kN)copper(II)]-
\m-tetrafluoroterephthalato-\k^2^O^1^:O^4^]
;
_space_group_IT_number 15
_symmetry_cell_setting monoclinic
_symmetry_space_group_name_Hall '-C 2yc'
_symmetry_space_group_name_H-M 'C 1 2/c 1'
_cell_angle_alpha 90.00
_cell_angle_beta 100.241(3)
_cell_angle_gamma 90.00
_cell_formula_units_Z 4
_cell_length_a 15.3579(8)
_cell_length_b 8.7652(5)
_cell_length_c 16.6050(9)
_cell_measurement_reflns_used 7406
_cell_measurement_temperature 273(2)
_cell_measurement_theta_max 28.31
_cell_measurement_theta_min 2.69
_cell_volume 2199.7(2)
_computing_cell_refinement 'SAINT (Bruker, 2007)'
_computing_data_collection 'APEX2 (Bruker, 2007)'
_computing_data_reduction 'SAINT (Bruker, 2007)'
_computing_molecular_graphics 'PLATON (Spek, 2003)'
_computing_publication_material 'SHELXL97 (Sheldrick, 2008)'
_computing_structure_refinement 'SHELXL97 (Sheldrick, 2008)'
_computing_structure_solution 'SIR97 (Altomare <i>et al.</i>,  1999)'
_diffrn_ambient_temperature 273(2)
_diffrn_measured_fraction_theta_full 0.999
_diffrn_measured_fraction_theta_max 0.999
_diffrn_measurement_device_type 'Bruker SMART APEXII CCD area-detector'
_diffrn_measurement_method '\f and \w'
_diffrn_radiation_monochromator graphite
_diffrn_radiation_source 'fine-focus sealed tube'
_diffrn_radiation_type MoK\a
_diffrn_radiation_wavelength 0.71073
_diffrn_reflns_av_R_equivalents 0.0220
_diffrn_reflns_av_sigmaI/netI 0.0168
_diffrn_reflns_limit_h_max 18
_diffrn_reflns_limit_h_min -18
_diffrn_reflns_limit_k_max 10
_diffrn_reflns_limit_k_min -10
_diffrn_reflns_limit_l_max 19
_diffrn_reflns_limit_l_min -19
_diffrn_reflns_number 10049
_diffrn_reflns_theta_full 25.05
_diffrn_reflns_theta_max 25.05
_diffrn_reflns_theta_min 2.49
_diffrn_standards_decay_% 0
_exptl_absorpt_coefficient_mu 1.064
_exptl_absorpt_correction_T_max 0.9389
_exptl_absorpt_correction_T_min 0.8568
_exptl_absorpt_correction_type multi-scan
_exptl_absorpt_process_details '(SADABS; Sheldrick, 1996)'
_exptl_crystal_colour blue
_exptl_crystal_density_diffrn 1.621
_exptl_crystal_density_method 'not measured'
_exptl_crystal_description block
_exptl_crystal_F_000 1084
_exptl_crystal_size_max 0.15
_exptl_crystal_size_mid 0.10
_exptl_crystal_size_min 0.06
_refine_diff_density_max 0.293
_refine_diff_density_min -0.323
_refine_ls_extinction_method none
_refine_ls_goodness_of_fit_ref 1.088
_refine_ls_hydrogen_treatment constr
_refine_ls_matrix_type full
_refine_ls_number_parameters 160
_refine_ls_number_reflns 1950
_refine_ls_number_restraints 0
_refine_ls_restrained_S_all 1.088
_refine_ls_R_factor_all 0.0264
_refine_ls_R_factor_gt 0.0246
_refine_ls_shift/su_max 0.000
_refine_ls_shift/su_mean 0.000
_refine_ls_structure_factor_coef Fsqd
_refine_ls_weighting_details 'calc w=1/[\s^2^(Fo^2^)+(0.076P)^2^+0.2195P], P=(Fo^2^+2Fc^2^)/3'
_refine_ls_weighting_scheme calc
_refine_ls_wR_factor_gt 0.0696
_refine_ls_wR_factor_ref 0.0713
_reflns_number_gt 1857
_reflns_number_total 1950
_reflns_threshold_expression >2\s(I)
_cod_data_source_file hy2139.cif
_cod_data_source_block I
_cod_depositor_comments
;
The following automatic conversions were performed:
'_symmetry_cell_setting' value 'Monoclinic' changed to 'monoclinic'
according to '/home/saulius/struct/CIF-dictionaries/cif_core.dic'
dictionary named 'cif_core.dic' version 2.4.1 from 2010-06-29.

Automatic conversion script
Id: cif_fix_enum 1527 2010-12-29 10:47:43Z saulius 

The following automatic conversions were performed:

'_symmetry_cell_setting' value 'Monoclinic' changed to 'monoclinic'
according to /home/saulius/struct/CIF-dictionaries/cif_core.dic
dictionary named 'cif_core.dic' version 2.4.1 from 2010-06-29.

Automatic conversion script
Id: cif_fix_values 1715 2011-07-08 13:25:40Z adriana 
;
_cod_original_sg_symbol_H-M 'C 2/c'
_cod_database_code 2218735
_cod_database_fobs_code 2218735

loop_
_symmetry_equiv_pos_as_xyz
'x, y, z'
'-x, y, -z+1/2'
'x+1/2, y+1/2, z'
'-x+1/2, y+1/2, -z+1/2'
'-x, -y, -z'
'x, -y, z-1/2'
'-x+1/2, -y+1/2, -z'
'x+1/2, -y+1/2, z-1/2'

loop_
_atom_site_type_symbol
_atom_site_label
_atom_site_fract_x
_atom_site_fract_y
_atom_site_fract_z
_atom_site_U_iso_or_equiv
_atom_site_adp_type
_atom_site_calc_flag
_atom_site_refinement_flags
_atom_site_occupancy
Cu Cu1 1.0000 0.48258(3) 0.2500 0.03297(12) Uani d S 1
F F1 0.92606(7) 0.77593(17) 0.00333(8) 0.0623(4) Uani d . 1
F F2 0.68438(9) 0.54002(17) 0.09264(9) 0.0671(4) Uani d . 1
O O1 0.92455(8) 0.61557(16) 0.16170(8) 0.0455(3) Uani d . 1
O O2 0.86509(13) 0.40923(19) 0.09534(10) 0.0696(5) Uani d . 1
N N1 1.10527(11) 0.49323(17) 0.19221(10) 0.0389(4) Uani d . 1
N N2 1.0000 0.2460(2) 0.2500 0.0373(5) Uani d S 1
C C1 0.87159(13) 0.5462(2) 0.10665(11) 0.0426(4) Uani d . 1
C C2 0.80884(12) 0.6517(2) 0.05110(11) 0.0380(4) Uani d . 1
C C3 0.83842(11) 0.7617(2) 0.00333(11) 0.0405(4) Uani d . 1
C C4 0.71868(13) 0.6428(2) 0.04644(11) 0.0421(4) Uani d . 1
C C5 1.11090(14) 0.6002(2) 0.13562(13) 0.0497(5) Uani d . 1
H H5 1.0606 0.6562 0.1145 0.060 Uiso calc R 1
C C6 1.18819(17) 0.6303(3) 0.10757(16) 0.0629(6) Uani d . 1
H H6 1.1899 0.7058 0.0685 0.076 Uiso calc R 1
C C7 1.26229(16) 0.5481(3) 0.13773(16) 0.0648(7) Uani d . 1
H H7 1.3154 0.5678 0.1202 0.078 Uiso calc R 1
C C8 1.25719(14) 0.4362(3) 0.19412(16) 0.0627(6) Uani d . 1
H H8 1.3065 0.3770 0.2144 0.075 Uiso calc R 1
C C9 1.17809(13) 0.4123(3) 0.22054(13) 0.0497(5) Uani d . 1
H H9 1.1753 0.3371 0.2595 0.060 Uiso calc R 1
C C10 1.00346(13) 0.1681(2) 0.18168(13) 0.0462(5) Uani d . 1
H H10 1.0056 0.2218 0.1337 0.055 Uiso calc R 1
C C11 1.00405(16) 0.0110(3) 0.1796(2) 0.0640(7) Uani d . 1
H H11 1.0071 -0.0405 0.1312 0.077 Uiso calc R 1
C C12 1.0000 -0.0680(4) 0.2500 0.0727(11) Uani d S 1
H H12 1.0000 -0.1741 0.2500 0.087 Uiso calc SR 1

loop_
_atom_site_aniso_label
_atom_site_aniso_U_11
_atom_site_aniso_U_22
_atom_site_aniso_U_33
_atom_site_aniso_U_12
_atom_site_aniso_U_13
_atom_site_aniso_U_23
Cu1 0.03026(18) 0.03081(18) 0.03662(19) 0.000 0.00260(12) 0.000
F1 0.0316(6) 0.0927(10) 0.0611(8) 0.0037(6) 0.0038(5) 0.0250(7)
F2 0.0513(7) 0.0780(9) 0.0705(9) -0.0032(7) 0.0064(6) 0.0393(7)
O1 0.0377(7) 0.0536(8) 0.0402(7) 0.0054(6) -0.0064(6) 0.0110(6)
O2 0.0893(12) 0.0491(10) 0.0593(10) 0.0198(8) -0.0170(9) 0.0028(7)
N1 0.0353(8) 0.0404(8) 0.0402(9) -0.0013(6) 0.0049(7) -0.0037(6)
N2 0.0348(10) 0.0303(10) 0.0452(12) 0.000 0.0033(9) 0.000
C1 0.0415(10) 0.0502(12) 0.0338(10) 0.0121(9) 0.0004(8) 0.0079(8)
C2 0.0375(9) 0.0422(10) 0.0312(9) 0.0068(7) -0.0024(7) 0.0030(7)
C3 0.0291(8) 0.0537(11) 0.0364(9) 0.0033(8) -0.0004(7) 0.0041(8)
C4 0.0419(10) 0.0468(11) 0.0359(9) 0.0003(8) 0.0024(8) 0.0108(8)
C5 0.0488(11) 0.0494(12) 0.0520(12) -0.0007(9) 0.0121(9) 0.0049(9)
C6 0.0667(15) 0.0669(15) 0.0601(14) -0.0140(12) 0.0245(12) 0.0020(11)
C7 0.0447(12) 0.0851(17) 0.0687(16) -0.0165(12) 0.0215(11) -0.0195(14)
C8 0.0354(11) 0.0820(17) 0.0692(15) 0.0034(11) 0.0052(10) -0.0112(14)
C9 0.0380(10) 0.0579(13) 0.0512(12) 0.0037(9) 0.0025(9) -0.0002(10)
C10 0.0416(10) 0.0398(10) 0.0560(12) 0.0010(8) 0.0053(9) -0.0104(9)
C11 0.0498(13) 0.0455(13) 0.094(2) 0.0042(9) 0.0057(13) -0.0265(12)
C12 0.0525(19) 0.0297(15) 0.132(4) 0.000 0.007(2) 0.000

loop_
_atom_type_symbol
_atom_type_description
_atom_type_scat_dispersion_real
_atom_type_scat_dispersion_imag
_atom_type_scat_source
C C 0.0033 0.0016 'International Tables Vol C Tables 4.2.6.8 and 6.1.1.4'
H H 0.0000 0.0000 'International Tables Vol C Tables 4.2.6.8 and 6.1.1.4'
N N 0.0061 0.0033 'International Tables Vol C Tables 4.2.6.8 and 6.1.1.4'
O O 0.0106 0.0060 'International Tables Vol C Tables 4.2.6.8 and 6.1.1.4'
F F 0.0171 0.0103 'International Tables Vol C Tables 4.2.6.8 and 6.1.1.4'
Cu Cu 0.3201 1.2651 'International Tables Vol C Tables 4.2.6.8 and 6.1.1.4'

loop_
_geom_angle_atom_site_label_1
_geom_angle_atom_site_label_2
_geom_angle_atom_site_label_3
_geom_angle_site_symmetry_1
_geom_angle_site_symmetry_3
_geom_angle
_geom_angle_publ_flag
N1 Cu1 N1 . 2_755 174.71(9) y
N1 Cu1 O1 . . 91.84(6) y
N1 Cu1 O1 2_755 . 85.16(6) ?
N1 Cu1 O1 . 2_755 85.17(6) y
N1 Cu1 O1 2_755 2_755 91.84(6) ?
O1 Cu1 O1 . 2_755 111.11(8) y
N1 Cu1 N2 . . 92.64(4) y
N1 Cu1 N2 2_755 . 92.64(4) ?
O1 Cu1 N2 . . 124.45(4) y
O1 Cu1 N2 2_755 . 124.44(4) ?
C1 O1 Cu1 . . 116.73(12) ?
C9 N1 C5 . . 117.60(18) ?
C9 N1 Cu1 . . 119.83(14) ?
C5 N1 Cu1 . . 121.40(14) ?
C10 N2 C10 . 2_755 118.4(2) ?
C10 N2 Cu1 . . 120.81(12) ?
C10 N2 Cu1 2_755 . 120.81(12) ?
O2 C1 O1 . . 127.60(17) ?
O2 C1 C2 . . 118.69(17) ?
O1 C1 C2 . . 113.70(17) ?
C4 C2 C3 . . 116.07(16) ?
C4 C2 C1 . . 121.48(17) ?
C3 C2 C1 . . 122.45(16) ?
F1 C3 C2 . . 119.69(16) ?
F1 C3 C4 . 7_665 118.18(17) ?
C2 C3 C4 . 7_665 122.12(17) ?
F2 C4 C2 . . 119.78(17) ?
F2 C4 C3 . 7_665 118.40(17) ?
C2 C4 C3 . 7_665 121.81(17) ?
N1 C5 C6 . . 122.6(2) ?
N1 C5 H5 . . 118.7 ?
C6 C5 H5 . . 118.7 ?
C7 C6 C5 . . 119.2(2) ?
C7 C6 H6 . . 120.4 ?
C5 C6 H6 . . 120.4 ?
C6 C7 C8 . . 119.0(2) ?
C6 C7 H7 . . 120.5 ?
C8 C7 H7 . . 120.5 ?
C7 C8 C9 . . 119.2(2) ?
C7 C8 H8 . . 120.4 ?
C9 C8 H8 . . 120.4 ?
N1 C9 C8 . . 122.4(2) ?
N1 C9 H9 . . 118.8 ?
C8 C9 H9 . . 118.8 ?
N2 C10 C11 . . 122.4(2) ?
N2 C10 H10 . . 118.8 ?
C11 C10 H10 . . 118.8 ?
C12 C11 C10 . . 118.8(3) ?
C12 C11 H11 . . 120.6 ?
C10 C11 H11 . . 120.6 ?
C11 C12 C11 . 2_755 119.3(3) ?
C11 C12 H12 . . 120.4 ?
C11 C12 H12 2_755 . 120.4 ?

loop_
_geom_bond_atom_site_label_1
_geom_bond_atom_site_label_2
_geom_bond_site_symmetry_2
_geom_bond_distance
_geom_bond_publ_flag
Cu1 N1 . 2.0236(16) y
Cu1 N1 2_755 2.0236(16) ?
Cu1 O1 . 2.0609(12) y
Cu1 O1 2_755 2.0609(12) ?
Cu1 N2 . 2.073(2) y
F1 C3 . 1.352(2) ?
F2 C4 . 1.350(2) ?
O1 C1 . 1.266(2) ?
O2 C1 . 1.216(3) ?
N1 C9 . 1.337(3) ?
N1 C5 . 1.341(3) ?
N2 C10 . 1.333(2) ?
N2 C10 2_755 1.333(2) ?
C1 C2 . 1.523(2) ?
C2 C4 . 1.375(3) ?
C2 C3 . 1.376(3) ?
C3 C4 7_665 1.376(3) ?
C4 C3 7_665 1.376(3) ?
C5 C6 . 1.376(3) ?
C5 H5 . 0.9300 ?
C6 C7 . 1.365(4) ?
C6 H6 . 0.9300 ?
C7 C8 . 1.368(4) ?
C7 H7 . 0.9300 ?
C8 C9 . 1.379(3) ?
C8 H8 . 0.9300 ?
C9 H9 . 0.9300 ?
C10 C11 . 1.377(3) ?
C10 H10 . 0.9300 ?
C11 C12 . 1.370(4) ?
C11 H11 . 0.9300 ?
C12 C11 2_755 1.371(4) ?
C12 H12 . 0.9300 ?

loop_
_geom_torsion_atom_site_label_1
_geom_torsion_atom_site_label_2
_geom_torsion_atom_site_label_3
_geom_torsion_atom_site_label_4
_geom_torsion_site_symmetry_1
_geom_torsion_site_symmetry_4
_geom_torsion
N1 Cu1 O1 C1 . . 98.39(14)
N1 Cu1 O1 C1 2_755 . -85.98(14)
O1 Cu1 O1 C1 2_755 . -176.08(15)
N2 Cu1 O1 C1 . . 3.92(15)
O1 Cu1 N1 C9 . . -174.91(15)
O1 Cu1 N1 C9 2_755 . 74.06(15)
N2 Cu1 N1 C9 . . -50.30(15)
O1 Cu1 N1 C5 . . 17.73(16)
O1 Cu1 N1 C5 2_755 . -93.30(16)
N2 Cu1 N1 C5 . . 142.34(15)
N1 Cu1 N2 C10 . . -49.29(11)
N1 Cu1 N2 C10 2_755 . 130.71(11)
O1 Cu1 N2 C10 . . 44.76(11)
O1 Cu1 N2 C10 2_755 . -135.25(11)
N1 Cu1 N2 C10 . 2_755 130.71(11)
N1 Cu1 N2 C10 2_755 2_755 -49.29(11)
O1 Cu1 N2 C10 . 2_755 -135.24(11)
O1 Cu1 N2 C10 2_755 2_755 44.76(11)
Cu1 O1 C1 O2 . . -6.9(3)
Cu1 O1 C1 C2 . . 171.55(12)
O2 C1 C2 C4 . . 60.4(3)
O1 C1 C2 C4 . . -118.2(2)
O2 C1 C2 C3 . . -120.1(2)
O1 C1 C2 C3 . . 61.3(2)
C4 C2 C3 F1 . . -178.79(17)
C1 C2 C3 F1 . . 1.7(3)
C4 C2 C3 C4 . 7_665 -0.2(3)
C1 C2 C3 C4 . 7_665 -179.68(18)
C3 C2 C4 F2 . . -178.63(18)
C1 C2 C4 F2 . . 0.9(3)
C3 C2 C4 C3 . 7_665 0.2(3)
C1 C2 C4 C3 . 7_665 179.68(18)
C9 N1 C5 C6 . . -1.2(3)
Cu1 N1 C5 C6 . . 166.42(18)
N1 C5 C6 C7 . . 0.5(4)
C5 C6 C7 C8 . . 1.0(4)
C6 C7 C8 C9 . . -1.7(4)
C5 N1 C9 C8 . . 0.5(3)
Cu1 N1 C9 C8 . . -167.33(18)
C7 C8 C9 N1 . . 0.9(4)
C10 N2 C10 C11 2_755 . -0.36(16)
Cu1 N2 C10 C11 . . 179.65(16)
N2 C10 C11 C12 . . 0.7(3)
C10 C11 C12 C11 . 2_755 -0.33(15)
